data_2000252
loop_
_publ_author_name
'Badejo, I. T.'
'Fry, J. L.'
'Karaman, R.'
'Nadkarni, D.'
'Pinkerton, A. A.'

_publ_section_title
;
 9-(Cyclohepta-2,4,6-trien-1-yl)xanthen-9-ol. X-ray crystal structure
 and computationally optimized structures compared
;
_journal_issue 9
_journal_name_full 'Acta Crystallographica Section C'
_journal_page_first 1895
_journal_page_last 1898
_journal_paper_doi 10.1107/S0108270191001038
_journal_volume 47
_journal_year 1991
_chemical_formula_sum 'C20 H16 O2'
_space_group_IT_number 14
_space_group_name_Hall '-P 2yn'
_space_group_name_H-M_alt 'P 1 21/n 1'
_symmetry_cell_setting monoclinic
_symmetry_space_group_name_H-M 'P 1 21/n 1'
_cell_angle_alpha 90
_cell_angle_beta 106.74(2)
_cell_angle_gamma 90
_cell_formula_units_Z 4
_cell_length_a 12.690(3)
_cell_length_b 6.1400(10)
_cell_length_c 19.660(4)
_cell_volume 1466.9(5)
_diffrn_radiation_type mo
_diffrn_radiation_wavelength 0.71073
_exptl_absorpt_coefficient_mu .08
_exptl_crystal_density_diffrn 1.31
_exptl_crystal_F_000 608
_cod_data_source_file cr0275.cif
_cod_data_source_block cr0275a
_cod_original_cell_volume 1466.9
_cod_original_sg_symbol_H-M P21/n
_cod_database_code 2000252

loop_
_space_group_symop_id
_space_group_symop_operation_xyz
1 x,y,z
2 -x+1/2,y+1/2,-z+1/2
3 -x,-y,-z
4 x+1/2,-y+1/2,z+1/2

loop_
_atom_site_label
_atom_site_fract_x
_atom_site_fract_y
_atom_site_fract_z
_atom_site_U_iso_or_equiv
O10 .12300(10) -.1362(3) .22146(8) 2.90(4)
O15 -.01420(10) .4852(3) .19049(9) 3.35(4)
C1 .0534(2) .2726(5) .08000(10) 3.31(6)
C2 .1075(2) .1852(5) .03460(10) 3.85(6)
C3 .1638(2) -.0086(5) .05160(10) 3.72(6)
C4 .1678(2) -.1127(5) .11360(10) 3.22(6)
C5 .1411(2) -.1161(5) .34310(10) 3.27(6)
C6 .1235(2) -.0114(5) .40060(10) 3.88(6)
C7 .0663(2) .1825(6) .39180(10) 3.98(6)
C8 .0237(2) .2697(5) .32490(10) 3.20(6)
C9 -.0115(2) .2532(4) .19060(10) 2.39(5)
C11 .0544(2) .1686(4) .14290(10) 2.42(5)
C12 .1137(2) -.0228(4) .15930(10) 2.46(5)
C13 .0378(2) .1661(4) .26510(10) 2.47(5)
C14 .0988(2) -.0243(4) .27620(10) 2.53(5)
C16 -.1539(2) -.0511(4) .15240(10) 2.63(5)
C17 -.2473(2) -.1310(5) .10940(10) 3.14(5)
C18 -.3407(2) -.0021(5) .07130(10) 3.54(6)
C19 -.3720(2) .1852(5) .09500(10) 3.63(6)
C20 -.3202(2) .2867(5) .16150(10) 3.40(6)
C21 -.2121(2) .2812(4) .19470(10) 2.98(5)
C22 -.1334(2) .1886(4) .15780(10) 2.33(5)
H1 .017(2) .413(4) .0690(10) 5.2(7)
H2 .104(2) .260(4) -.0080(10) 4.5(6)
H3 .200(2) -.075(5) .0180(10) 5.6(7)
H4 .205(2) -.248(3) .1250(10) 3.1(5)
H5 .179(2) -.251(4) .3480(10) 4.4(6)
H6 .154(2) -.073(4) .4460(10) 5.1(7)
H7 .059(2) .265(4) .4330(10) 4.9(7)
H8 -.013(2) .410(4) .3190(10) 3.9(6)
H15 .052(2) .549(5) .2070(10) 6.5(8)
H16 -.097(2) -.144(4) .1840(10) 3.5(6)
H17 -.253(2) -.286(4) .1060(10) 4.0(6)
H18 -.390(2) -.066(5) .0290(10) 4.9(7)
H19 -.443(2) .243(4) .0670(10) 4.2(6)
H20 -.367(2) .361(4) .1860(10) 4.4(6)
H21 -.182(2) .335(4) .2410(10) 2.9(5)
H22 -.153(2) .257(3) .1080(10) 2.4(5)
